data_7717607
loop_
_publ_author_name
'Zhang, Lixin'
'Jiang, Wen'

_publ_section_title
;
 Phosphaguanidinate Yttrium Carbene, Carbyne and Carbide Complexes: Three
 Distinct C1 Functionalities
;
_journal_name_full 'Dalton Transactions'
_journal_paper_doi 10.1039/D4DT03060E
_journal_year 2024
_chemical_formula_sum 'C63 H84 Lu N4 O2 P'
_chemical_formula_weight 1135.28
_space_group_crystal_system triclinic
_space_group_IT_number 2
_space_group_name_Hall '-P 1'
_space_group_name_H-M_alt 'P -1'
_atom_sites_solution_hydrogens geom
_audit_creation_method SHELXL-2019/2
_audit_update_record
;
2024-10-08 deposited with the CCDC.	2024-12-02 downloaded from the CCDC.
;
_cell_angle_alpha 88.012(3)
_cell_angle_beta 84.891(3)
_cell_angle_gamma 67.907(2)
_cell_formula_units_Z 2
_cell_length_a 10.7810(7)
_cell_length_b 12.3125(8)
_cell_length_c 23.2922(15)
_cell_measurement_reflns_used 9414
_cell_measurement_temperature 173(2)
_cell_measurement_theta_max 57.00
_cell_measurement_theta_min 3.76
_cell_volume 2853.4(3)
_computing_cell_refinement 'Bruker SAINT'
_computing_data_collection 'Bruker APEX2'
_computing_data_reduction 'Bruker SAINT'
_computing_molecular_graphics 'Bruker SHELXTL'
_computing_publication_material 'Bruker SHELXTL'
_computing_structure_refinement 'SHELXL-2019/2 (Sheldrick, 2019)'
_computing_structure_solution 'SHELXT 2014/5 (Sheldrick, 2014)'
_diffrn_ambient_temperature 173(2)
_diffrn_measured_fraction_theta_full 0.999
_diffrn_measured_fraction_theta_max 0.999
_diffrn_measurement_device_type 'Bruker APEX-II CCD'
_diffrn_measurement_method '\f and \w scans'
_diffrn_radiation_type GaK\a
_diffrn_radiation_wavelength 1.34138
_diffrn_reflns_av_R_equivalents 0.0701
_diffrn_reflns_av_unetI/netI 0.0374
_diffrn_reflns_Laue_measured_fraction_full 0.999
_diffrn_reflns_Laue_measured_fraction_max 0.999
_diffrn_reflns_limit_h_max 12
_diffrn_reflns_limit_h_min -12
_diffrn_reflns_limit_k_max 14
_diffrn_reflns_limit_k_min -14
_diffrn_reflns_limit_l_max 27
_diffrn_reflns_limit_l_min -27
_diffrn_reflns_number 72131
_diffrn_reflns_point_group_measured_fraction_full 0.999
_diffrn_reflns_point_group_measured_fraction_max 0.999
_diffrn_reflns_theta_full 52.998
_diffrn_reflns_theta_max 52.997
_diffrn_reflns_theta_min 3.863
_exptl_absorpt_coefficient_mu 2.577
_exptl_absorpt_correction_T_max 0.751
_exptl_absorpt_correction_T_min 0.427
_exptl_absorpt_correction_type multi-scan
_exptl_absorpt_process_details sadabs
_exptl_crystal_colour colourless
_exptl_crystal_density_diffrn 1.321
_exptl_crystal_description block
_exptl_crystal_F_000 1184
_exptl_crystal_size_max 0.170
_exptl_crystal_size_mid 0.150
_exptl_crystal_size_min 0.040
_refine_diff_density_max 0.905
_refine_diff_density_min -1.000
_refine_diff_density_rms 0.088
_refine_ls_extinction_method none
_refine_ls_goodness_of_fit_ref 1.219
_refine_ls_hydrogen_treatment constr
_refine_ls_matrix_type full
_refine_ls_number_parameters 652
_refine_ls_number_reflns 10086
_refine_ls_number_restraints 24
_refine_ls_restrained_S_all 1.235
_refine_ls_R_factor_all 0.0466
_refine_ls_R_factor_gt 0.0445
_refine_ls_shift/su_max 0.001
_refine_ls_shift/su_mean 0.000
_refine_ls_structure_factor_coef Fsqd
_refine_ls_weighting_details 'w=1/[\s^2^(Fo^2^)+(0.0097P)^2^+9.5446P] where P=(Fo^2^+2Fc^2^)/3'
_refine_ls_weighting_scheme calc
_refine_ls_wR_factor_gt 0.1166
_refine_ls_wR_factor_ref 0.1174
_reflns_Friedel_coverage 0.000
_reflns_number_gt 9604
_reflns_number_total 10086
_reflns_threshold_expression 'I > 2\s(I)'
_cod_data_source_file d4dt03060e2.cif
_cod_data_source_block ga_210419a_a
_cod_database_code 7717607
_shelx_shelxl_version_number 2019/2
_shelx_space_group_comment
; 
The symmetry employed for this shelxl refinement is uniquely defined 
by the following loop, which should always be used as a source of 
symmetry information in preference to the above space-group names. 
They are only intended as comments. 
;
_shelx_estimated_absorpt_t_min 0.668
_shelx_estimated_absorpt_t_max 0.904

loop_
_space_group_symop_operation_xyz
'x, y, z'
'-x, -y, -z'

loop_
_atom_site_label
_atom_site_type_symbol
_atom_site_fract_x
_atom_site_fract_y
_atom_site_fract_z
_atom_site_U_iso_or_equiv
_atom_site_adp_type
_atom_site_occupancy
_atom_site_site_symmetry_order
_atom_site_calc_flag
_atom_site_refinement_flags_posn
_atom_site_refinement_flags_adp
_atom_site_refinement_flags_occupancy
_atom_site_disorder_assembly
_atom_site_disorder_group
Lu1 Lu 0.30655(2) 0.22702(2) 0.72520(2) 0.00534(9) Uani 1 1 d . U . . .
C1 C 0.1824(4) 0.3129(4) 0.83169(19) 0.0306(9) Uani 1 1 d . . . . .
C2 C 0.1129(5) 0.3546(4) 0.8906(2) 0.0369(10) Uani 1 1 d . . . . .
H2A H 0.050667 0.437156 0.887164 0.044 Uiso 1 1 calc R U . . .
H2B H 0.057991 0.307766 0.902745 0.044 Uiso 1 1 calc R U . . .
C3 C 0.2031(5) 0.3477(4) 0.9373(2) 0.0369(10) Uani 1 1 d . . . . .
C4 C 0.3063(5) 0.3890(4) 0.9284(2) 0.0439(12) Uani 1 1 d . . . . .
H4 H 0.325608 0.414720 0.890938 0.053 Uiso 1 1 calc R U . . .
C5 C 0.3827(6) 0.3939(5) 0.9726(3) 0.0545(14) Uani 1 1 d . . . . .
H5 H 0.452528 0.423215 0.965504 0.065 Uiso 1 1 calc R U . . .
C6 C 0.3557(6) 0.3555(5) 1.0269(3) 0.0590(15) Uani 1 1 d . . . . .
H6 H 0.406484 0.359042 1.057559 0.071 Uiso 1 1 calc R U . . .
C7 C 0.2548(6) 0.3121(5) 1.0366(2) 0.0546(14) Uani 1 1 d . . . . .
H7 H 0.237258 0.285590 1.074065 0.066 Uiso 1 1 calc R U . . .
C8 C 0.1778(5) 0.3064(4) 0.9922(2) 0.0425(12) Uani 1 1 d . . . . .
C9 C -0.0524(6) 0.3485(6) 1.0267(3) 0.0714(19) Uani 1 1 d . . . . .
H9A H -0.041650 0.362432 1.066790 0.107 Uiso 1 1 calc R U . . .
H9B H -0.124767 0.318960 1.025567 0.107 Uiso 1 1 calc R U . . .
H9C H -0.074743 0.422119 1.004978 0.107 Uiso 1 1 calc R U . . .
C10 C 0.1093(7) 0.1507(5) 1.0309(3) 0.0667(17) Uani 1 1 d . . . . .
H10A H 0.198480 0.098253 1.015250 0.100 Uiso 1 1 calc R U . . .
H10B H 0.043411 0.115582 1.025388 0.100 Uiso 1 1 calc R U . . .
H10C H 0.111111 0.162892 1.072100 0.100 Uiso 1 1 calc R U . . .
C11 C 0.2608(5) 0.1063(4) 0.8605(2) 0.0345(10) Uani 1 1 d . . . . .
C12 C 0.3841(5) 0.0437(4) 0.8833(2) 0.0368(10) Uani 1 1 d . . . . .
C13 C 0.3997(5) -0.0590(4) 0.9137(2) 0.0461(12) Uani 1 1 d . . . . .
H13 H 0.483483 -0.101831 0.928744 0.055 Uiso 1 1 calc R U . . .
C14 C 0.2981(6) -0.1005(5) 0.9228(3) 0.0544(14) Uani 1 1 d . . . . .
H14 H 0.311188 -0.171258 0.943545 0.065 Uiso 1 1 calc R U . . .
C15 C 0.1758(6) -0.0372(5) 0.9011(2) 0.0506(13) Uani 1 1 d . . . . .
H15 H 0.104638 -0.064947 0.907740 0.061 Uiso 1 1 calc R U . . .
C16 C 0.1540(5) 0.0659(4) 0.8697(2) 0.0403(11) Uani 1 1 d . . . . .
C17 C 0.0177(5) 0.1263(4) 0.8455(3) 0.0469(13) Uani 1 1 d . . . . .
H17 H 0.018963 0.196754 0.823195 0.056 Uiso 1 1 calc R U . . .
C18 C -0.0961(6) 0.1668(5) 0.8937(3) 0.0625(17) Uani 1 1 d . . . . .
H18A H -0.104393 0.098202 0.913755 0.094 Uiso 1 1 calc R U . . .
H18B H -0.180618 0.212733 0.877137 0.094 Uiso 1 1 calc R U . . .
H18C H -0.075957 0.215283 0.921170 0.094 Uiso 1 1 calc R U . . .
C19 C -0.0107(6) 0.0446(5) 0.8046(3) 0.0592(15) Uani 1 1 d . . . . .
H19A H 0.062159 0.017855 0.773884 0.089 Uiso 1 1 calc R U . . .
H19B H -0.095832 0.087135 0.787717 0.089 Uiso 1 1 calc R U . . .
H19C H -0.016605 -0.023243 0.826256 0.089 Uiso 1 1 calc R U . . .
C20 C 0.5007(5) 0.0854(4) 0.8755(2) 0.0407(11) Uani 1 1 d . . . . .
H20 H 0.468189 0.164471 0.856880 0.049 Uiso 1 1 calc R U . . .
C21 C 0.5507(6) 0.0969(5) 0.9337(2) 0.0515(13) Uani 1 1 d . . . . .
H21A H 0.593180 0.018831 0.950512 0.077 Uiso 1 1 calc R U . . .
H21B H 0.474620 0.144495 0.959829 0.077 Uiso 1 1 calc R U . . .
H21C H 0.616331 0.134638 0.928087 0.077 Uiso 1 1 calc R U . . .
C22 C 0.6167(5) 0.0030(5) 0.8365(2) 0.0524(14) Uani 1 1 d . . . . .
H22A H 0.647392 -0.075979 0.853080 0.079 Uiso 1 1 calc R U . . .
H22B H 0.690848 0.031163 0.833028 0.079 Uiso 1 1 calc R U . . .
H22C H 0.586392 0.001030 0.798217 0.079 Uiso 1 1 calc R U . . .
C23 C 0.1075(4) 0.5060(4) 0.79104(18) 0.0311(9) Uani 1 1 d . . . . .
C24 C 0.1757(5) 0.5838(4) 0.7931(2) 0.0349(10) Uani 1 1 d . . . . .
C25 C 0.1011(5) 0.7032(4) 0.7967(2) 0.0422(11) Uani 1 1 d . . . . .
H25 H 0.146589 0.755605 0.798634 0.051 Uiso 1 1 calc R U . . .
C26 C -0.0364(5) 0.7480(4) 0.7975(2) 0.0431(12) Uani 1 1 d . . . . .
H26 H -0.085406 0.830130 0.800249 0.052 Uiso 1 1 calc R U . . .
C27 C -0.1027(5) 0.6716(4) 0.7943(2) 0.0416(11) Uani 1 1 d . . . . .
H27 H -0.197913 0.702256 0.795328 0.050 Uiso 1 1 calc R U . . .
C28 C -0.0330(5) 0.5512(4) 0.7897(2) 0.0353(10) Uani 1 1 d . . . . .
C29 C 0.3286(5) 0.5396(4) 0.7886(2) 0.0406(11) Uani 1 1 d . . . . .
H29 H 0.363384 0.454049 0.797918 0.049 Uiso 1 1 calc R U . . .
C30 C 0.3825(6) 0.6007(5) 0.8310(3) 0.0548(14) Uani 1 1 d . . . . .
H30A H 0.353975 0.684251 0.821330 0.082 Uiso 1 1 calc R U . . .
H30B H 0.480832 0.565156 0.828260 0.082 Uiso 1 1 calc R U . . .
H30C H 0.347072 0.591794 0.870302 0.082 Uiso 1 1 calc R U . . .
C31 C 0.3804(6) 0.5536(5) 0.7269(3) 0.0560(14) Uani 1 1 d . . . . .
H31A H 0.350530 0.509282 0.700823 0.084 Uiso 1 1 calc R U . . .
H31B H 0.478774 0.523881 0.723972 0.084 Uiso 1 1 calc R U . . .
H31C H 0.345219 0.636731 0.716163 0.084 Uiso 1 1 calc R U . . .
C32 C -0.1133(5) 0.4749(4) 0.7812(2) 0.0430(12) Uani 1 1 d . . . . .
H32 H -0.048974 0.391731 0.776759 0.052 Uiso 1 1 calc R U . . .
C33 C -0.2146(6) 0.4810(6) 0.8323(3) 0.0619(16) Uani 1 1 d . . . . .
H33A H -0.168464 0.462377 0.867815 0.093 Uiso 1 1 calc R U . . .
H33B H -0.256488 0.424281 0.826791 0.093 Uiso 1 1 calc R U . . .
H33C H -0.283915 0.560115 0.834985 0.093 Uiso 1 1 calc R U . . .
C34 C -0.1854(6) 0.5109(5) 0.7262(3) 0.0591(16) Uani 1 1 d . . . . .
H34A H -0.228663 0.456127 0.718732 0.089 Uiso 1 1 calc R U . . .
H34B H -0.120293 0.509337 0.693750 0.089 Uiso 1 1 calc R U . . .
H34C H -0.253656 0.590257 0.730669 0.089 Uiso 1 1 calc R U . . .
C35 C 0.6124(5) 0.2450(5) 0.7297(2) 0.0417(11) Uani 1 1 d . . . . .
H35A H 0.667051 0.171694 0.748874 0.050 Uiso 1 1 calc R U . . .
H35B H 0.593596 0.310250 0.756934 0.050 Uiso 1 1 calc R U . . .
C36 C 0.6943(5) 0.2642(5) 0.6768(2) 0.0443(12) Uani 1 1 d . . . . .
H36A H 0.636281 0.332375 0.655180 0.053 Uiso 1 1 calc R U . . .
H36B H 0.768353 0.284152 0.689475 0.053 Uiso 1 1 calc R U . . .
C37 C 0.7536(5) 0.1605(4) 0.6364(2) 0.0454(12) Uani 1 1 d . . . . .
H37A H 0.679226 0.142670 0.622367 0.054 Uiso 1 1 calc R U . . .
H37B H 0.808410 0.091460 0.658375 0.054 Uiso 1 1 calc R U . . .
C38 C 0.8409(5) 0.1779(5) 0.5842(2) 0.0460(12) Uani 1 1 d . . . . .
H38A H 0.896218 0.100332 0.567272 0.055 Uiso 1 1 calc R U . . .
H38B H 0.902932 0.212236 0.597579 0.055 Uiso 1 1 calc R U . . .
C39 C 0.7354(5) 0.4205(4) 0.5461(2) 0.0400(11) Uani 1 1 d . . . . .
C40 C 0.6102(6) 0.5084(5) 0.5562(2) 0.0485(13) Uani 1 1 d . . . . .
H40 H 0.531981 0.490420 0.555697 0.058 Uiso 1 1 calc R U . . .
C41 C 0.5970(6) 0.6231(5) 0.5670(3) 0.0554(14) Uani 1 1 d . . . . .
H41 H 0.510295 0.682498 0.574122 0.067 Uiso 1 1 calc R U . . .
C42 C 0.7092(6) 0.6502(5) 0.5673(2) 0.0539(14) Uani 1 1 d . . . . .
H42 H 0.700280 0.728526 0.574213 0.065 Uiso 1 1 calc R U . . .
C43 C 0.8352(6) 0.5636(5) 0.5577(2) 0.0533(14) Uani 1 1 d . . . . .
H43 H 0.913038 0.582007 0.558321 0.064 Uiso 1 1 calc R U . . .
C44 C 0.8479(6) 0.4495(5) 0.5470(2) 0.0482(13) Uani 1 1 d . . . . .
H44 H 0.934875 0.390344 0.540154 0.058 Uiso 1 1 calc R U . . .
C45 C 0.8733(5) 0.2418(4) 0.4658(2) 0.0421(11) Uani 1 1 d . . . . .
C46 C 0.8297(6) 0.2858(5) 0.4131(2) 0.0518(13) Uani 1 1 d . . . . .
H46 H 0.737416 0.332260 0.410152 0.062 Uiso 1 1 calc R U . . .
C47 C 0.9186(6) 0.2635(6) 0.3638(3) 0.0604(15) Uani 1 1 d . . . . .
H47 H 0.887476 0.296739 0.327949 0.072 Uiso 1 1 calc R U . . .
C48 C 1.0518(6) 0.1931(5) 0.3672(3) 0.0564(15) Uani 1 1 d . . . . .
H48 H 1.111886 0.175213 0.333345 0.068 Uiso 1 1 calc R U . . .
C49 C 1.0973(6) 0.1490(5) 0.4192(2) 0.0521(13) Uani 1 1 d . . . . .
H49 H 1.189523 0.101755 0.421525 0.062 Uiso 1 1 calc R U . . .
C50 C 1.0095(5) 0.1728(5) 0.4690(2) 0.0481(13) Uani 1 1 d . . . . .
H50 H 1.042215 0.142233 0.505053 0.058 Uiso 1 1 calc R U . . .
C51 C 0.1075(5) 0.2054(5) 0.6895(2) 0.0430(12) Uani 1 1 d . . . . .
H51A H 0.075334 0.151734 0.713409 0.052 Uiso 1 1 calc R U . . .
H51B H 0.032818 0.281392 0.684462 0.052 Uiso 1 1 calc R U . . .
C52 C 0.1460(6) 0.4129(5) 0.6151(2) 0.0525(14) Uani 1 1 d . . . . .
H52A H 0.146349 0.435882 0.574422 0.079 Uiso 1 1 calc R U . . .
H52B H 0.144474 0.477614 0.638911 0.079 Uiso 1 1 calc R U . . .
H52C H 0.066191 0.394557 0.626167 0.079 Uiso 1 1 calc R U . . .
C53 C 0.3859(6) 0.3335(6) 0.5989(2) 0.0567(15) Uani 1 1 d . . . . .
H53A H 0.468023 0.264290 0.603006 0.085 Uiso 1 1 calc R U . . .
H53B H 0.391215 0.399800 0.619234 0.085 Uiso 1 1 calc R U . . .
H53C H 0.376280 0.352913 0.558005 0.085 Uiso 1 1 calc R U . . .
C54 C 0.2618(5) 0.2015(4) 0.6019(2) 0.0397(11) Uani 1 1 d . . . . .
C55 C 0.1788(5) 0.1533(4) 0.6351(2) 0.0428(11) Uani 1 1 d . . . . .
C56 C 0.1810(6) 0.0448(5) 0.6160(3) 0.0512(13) Uani 1 1 d . . . . .
H56 H 0.127016 0.009078 0.637267 0.061 Uiso 1 1 calc R U . . .
C57 C 0.2591(6) -0.0109(5) 0.5674(3) 0.0618(16) Uani 1 1 d . . . . .
H57 H 0.259532 -0.084567 0.556226 0.074 Uiso 1 1 calc R U . . .
C58 C 0.3367(6) 0.0404(5) 0.5350(3) 0.0619(17) Uani 1 1 d . . . . .
H58 H 0.388618 0.003092 0.501043 0.074 Uiso 1 1 calc R U . . .
C59 C 0.3383(6) 0.1460(5) 0.5523(2) 0.0515(13) Uani 1 1 d . . . . .
H59 H 0.391904 0.181010 0.530303 0.062 Uiso 1 1 calc R U . . .
C60 C 0.3693(6) -0.0654(4) 0.7363(3) 0.0489(13) Uani 1 1 d . U . . .
H60A H 0.285903 -0.056753 0.718553 0.059 Uiso 1 1 calc R U . . .
H60B H 0.351102 -0.062635 0.778710 0.059 Uiso 1 1 calc R U . . .
C61 C 0.4792(9) -0.1763(7) 0.7180(5) 0.106(3) Uani 1 1 d . U . . .
H61A H 0.503545 -0.229908 0.751425 0.127 Uiso 1 1 calc R U . . .
H61B H 0.449839 -0.215076 0.688405 0.127 Uiso 1 1 calc R U . . .
C62 C 0.5933(7) -0.1507(5) 0.6949(3) 0.076(2) Uani 1 1 d . U . . .
H62A H 0.638641 -0.200407 0.660880 0.091 Uiso 1 1 calc R U . . .
H62B H 0.658718 -0.164430 0.724200 0.091 Uiso 1 1 calc R U . . .
C63 C 0.5378(5) -0.0253(5) 0.6784(2) 0.0485(13) Uani 1 1 d . . . . .
H63A H 0.602390 0.012363 0.683890 0.058 Uiso 1 1 calc R U . . .
H63B H 0.516809 -0.016451 0.637535 0.058 Uiso 1 1 calc R U . . .
N1 N 0.2523(4) 0.1991(3) 0.82080(16) 0.0325(8) Uani 1 1 d . . . . .
N2 N 0.1824(4) 0.3833(3) 0.78748(15) 0.0306(8) Uani 1 1 d . . . . .
N3 N 0.0723(4) 0.2626(4) 1.00105(19) 0.0475(11) Uani 1 1 d . . . . .
N4 N 0.2682(4) 0.3084(4) 0.62402(17) 0.0410(9) Uani 1 1 d . . . . .
O1 O 0.4168(3) 0.0260(3) 0.71626(15) 0.0415(8) Uani 1 1 d . . . . .
O2 O 0.4920(3) 0.2376(3) 0.71858(14) 0.0403(8) Uani 1 1 d . . . . .
P1 P 0.74534(13) 0.27323(11) 0.52754(6) 0.0413(3) Uani 1 1 d . . . . .

loop_
_atom_site_aniso_label
_atom_site_aniso_U_11
_atom_site_aniso_U_22
_atom_site_aniso_U_33
_atom_site_aniso_U_23
_atom_site_aniso_U_13
_atom_site_aniso_U_12
Lu1 0.00538(13) 0.00325(13) 0.00590(13) -0.00344(9) 0.00089(9) 0.00007(9)
C1 0.026(2) 0.028(2) 0.036(2) -0.0050(18) 0.0015(18) -0.0086(18)
C2 0.032(2) 0.035(2) 0.037(3) 0.000(2) 0.0043(19) -0.007(2)
C3 0.039(3) 0.031(2) 0.035(2) -0.0069(19) 0.004(2) -0.008(2)
C4 0.047(3) 0.044(3) 0.037(3) -0.004(2) -0.001(2) -0.013(2)
C5 0.054(3) 0.057(3) 0.054(3) -0.011(3) -0.009(3) -0.020(3)
C6 0.060(4) 0.062(4) 0.047(3) -0.011(3) -0.012(3) -0.012(3)
C7 0.062(4) 0.053(3) 0.036(3) -0.003(2) -0.003(3) -0.007(3)
C8 0.044(3) 0.036(3) 0.038(3) -0.004(2) 0.004(2) -0.005(2)
C9 0.057(4) 0.054(4) 0.086(5) -0.014(3) 0.024(3) -0.007(3)
C10 0.073(4) 0.049(3) 0.072(4) 0.014(3) 0.001(3) -0.018(3)
C11 0.037(2) 0.027(2) 0.035(2) -0.0017(18) 0.0017(19) -0.0085(19)
C12 0.037(3) 0.032(2) 0.036(2) -0.0019(19) 0.001(2) -0.009(2)
C13 0.046(3) 0.038(3) 0.046(3) 0.008(2) -0.005(2) -0.008(2)
C14 0.060(4) 0.038(3) 0.062(4) 0.013(3) -0.001(3) -0.016(3)
C15 0.051(3) 0.039(3) 0.062(3) 0.005(2) 0.005(3) -0.020(2)
C16 0.040(3) 0.030(2) 0.048(3) -0.002(2) 0.006(2) -0.011(2)
C17 0.037(3) 0.036(3) 0.070(4) 0.001(2) 0.002(2) -0.017(2)
C18 0.041(3) 0.053(3) 0.088(5) -0.008(3) 0.018(3) -0.015(3)
C19 0.047(3) 0.049(3) 0.088(5) 0.000(3) -0.009(3) -0.025(3)
C20 0.035(3) 0.036(3) 0.048(3) 0.001(2) -0.007(2) -0.009(2)
C21 0.046(3) 0.055(3) 0.048(3) -0.004(3) -0.008(2) -0.012(3)
C22 0.040(3) 0.063(4) 0.050(3) -0.003(3) 0.002(2) -0.014(3)
C23 0.036(2) 0.027(2) 0.029(2) -0.0039(17) -0.0019(18) -0.0109(19)
C24 0.036(2) 0.032(2) 0.035(2) -0.0041(19) -0.0008(19) -0.012(2)
C25 0.048(3) 0.033(3) 0.049(3) -0.004(2) -0.003(2) -0.018(2)
C26 0.043(3) 0.027(2) 0.054(3) -0.008(2) -0.003(2) -0.007(2)
C27 0.034(3) 0.032(2) 0.052(3) -0.007(2) -0.006(2) -0.003(2)
C28 0.036(2) 0.031(2) 0.038(2) -0.0037(19) -0.004(2) -0.010(2)
C29 0.038(3) 0.036(3) 0.050(3) -0.003(2) -0.001(2) -0.017(2)
C30 0.050(3) 0.052(3) 0.069(4) -0.007(3) -0.012(3) -0.024(3)
C31 0.051(3) 0.052(3) 0.064(4) -0.008(3) 0.011(3) -0.021(3)
C32 0.031(2) 0.029(2) 0.065(3) -0.009(2) -0.006(2) -0.006(2)
C33 0.040(3) 0.060(4) 0.089(5) 0.001(3) 0.001(3) -0.023(3)
C34 0.049(3) 0.049(3) 0.075(4) -0.016(3) -0.021(3) -0.008(3)
C35 0.036(3) 0.046(3) 0.046(3) -0.006(2) -0.005(2) -0.017(2)
C36 0.040(3) 0.044(3) 0.051(3) -0.007(2) 0.002(2) -0.018(2)
C37 0.044(3) 0.039(3) 0.050(3) 0.000(2) 0.006(2) -0.015(2)
C38 0.042(3) 0.040(3) 0.050(3) -0.005(2) 0.007(2) -0.011(2)
C39 0.041(3) 0.044(3) 0.035(3) -0.003(2) -0.003(2) -0.015(2)
C40 0.048(3) 0.044(3) 0.051(3) -0.003(2) -0.001(2) -0.015(2)
C41 0.056(3) 0.042(3) 0.060(4) -0.007(3) 0.000(3) -0.009(3)
C42 0.075(4) 0.045(3) 0.045(3) -0.003(2) -0.011(3) -0.024(3)
C43 0.060(4) 0.054(3) 0.052(3) -0.006(3) -0.009(3) -0.027(3)
C44 0.047(3) 0.049(3) 0.049(3) -0.007(2) -0.006(2) -0.018(3)
C45 0.045(3) 0.039(3) 0.043(3) -0.010(2) 0.001(2) -0.017(2)
C46 0.046(3) 0.056(3) 0.047(3) -0.002(3) -0.002(2) -0.012(3)
C47 0.066(4) 0.068(4) 0.043(3) 0.001(3) -0.004(3) -0.020(3)
C48 0.059(4) 0.060(4) 0.046(3) -0.007(3) 0.011(3) -0.021(3)
C49 0.045(3) 0.054(3) 0.052(3) -0.010(3) 0.005(2) -0.014(3)
C50 0.044(3) 0.051(3) 0.048(3) -0.005(2) 0.002(2) -0.017(2)
C51 0.040(3) 0.049(3) 0.043(3) -0.003(2) -0.008(2) -0.019(2)
C52 0.062(4) 0.041(3) 0.052(3) 0.002(2) -0.017(3) -0.015(3)
C53 0.061(4) 0.078(4) 0.044(3) 0.011(3) -0.008(3) -0.041(3)
C54 0.038(3) 0.041(3) 0.039(3) -0.003(2) -0.010(2) -0.012(2)
C55 0.038(3) 0.044(3) 0.047(3) 0.001(2) -0.011(2) -0.014(2)
C56 0.052(3) 0.044(3) 0.062(4) -0.009(3) -0.015(3) -0.019(3)
C57 0.067(4) 0.047(3) 0.070(4) -0.018(3) -0.019(3) -0.015(3)
C58 0.061(4) 0.059(4) 0.052(3) -0.021(3) -0.007(3) -0.004(3)
C59 0.046(3) 0.059(3) 0.041(3) -0.005(3) -0.005(2) -0.010(3)
C60 0.049(3) 0.036(3) 0.064(3) -0.006(2) 0.003(3) -0.019(2)
C61 0.097(5) 0.061(4) 0.149(6) -0.005(4) 0.044(4) -0.029(4)
C62 0.071(4) 0.040(3) 0.098(5) -0.008(3) 0.031(4) -0.006(3)
C63 0.047(3) 0.042(3) 0.048(3) -0.008(2) 0.009(2) -0.008(2)
N1 0.0258(18) 0.0263(19) 0.039(2) -0.0012(16) 0.0030(15) -0.0033(15)
N2 0.0323(19) 0.0243(18) 0.033(2) -0.0043(15) 0.0008(15) -0.0089(15)
N3 0.050(3) 0.040(2) 0.044(2) 0.0019(19) 0.010(2) -0.010(2)
N4 0.037(2) 0.048(2) 0.040(2) 0.0003(18) -0.0086(18) -0.0170(19)
O1 0.0382(18) 0.0316(17) 0.050(2) -0.0051(15) 0.0036(15) -0.0089(14)
O2 0.0344(17) 0.0413(18) 0.0424(19) -0.0034(15) 0.0013(14) -0.0118(15)
P1 0.0371(7) 0.0420(7) 0.0442(7) -0.0065(6) 0.0012(5) -0.0146(6)

loop_
_atom_type_symbol
_atom_type_description
_atom_type_scat_dispersion_real
_atom_type_scat_dispersion_imag
_atom_type_scat_source
C C 0.0137 0.0067 'International Tables Vol C Tables 4.2.6.8 and 6.1.1.4'
H H 0.0000 0.0000 'International Tables Vol C Tables 4.2.6.8 and 6.1.1.4'
Lu Lu -21.3766 3.7544 'International Tables Vol C Tables 4.2.6.8 and 6.1.1.4'
N N 0.0241 0.0134 'International Tables Vol C Tables 4.2.6.8 and 6.1.1.4'
O O 0.0389 0.0241 'International Tables Vol C Tables 4.2.6.8 and 6.1.1.4'
P P 0.2543 0.3332 'International Tables Vol C Tables 4.2.6.8 and 6.1.1.4'

loop_
_geom_angle_atom_site_label_1
_geom_angle_atom_site_label_2
_geom_angle_atom_site_label_3
_geom_angle
_geom_angle_site_symmetry_1
_geom_angle_site_symmetry_3
_geom_angle_publ_flag
O2 Lu1 N1 107.70(13) . . ?
O2 Lu1 O1 87.09(12) . . ?
N1 Lu1 O1 88.49(12) . . ?
O2 Lu1 N2 101.95(13) . . ?
N1 Lu1 N2 57.58(12) . . ?
O1 Lu1 N2 146.07(12) . . ?
O2 Lu1 C51 155.99(15) . . ?
N1 Lu1 C51 95.68(15) . . ?
O1 Lu1 C51 88.14(15) . . ?
N2 Lu1 C51 95.07(15) . . ?
O2 Lu1 N4 90.32(13) . . ?
N1 Lu1 N4 157.16(13) . . ?
O1 Lu1 N4 106.78(13) . . ?
N2 Lu1 N4 105.81(13) . . ?
C51 Lu1 N4 68.63(15) . . ?
O2 Lu1 C1 107.84(13) . . ?
N1 Lu1 C1 28.96(13) . . ?
O1 Lu1 C1 117.43(12) . . ?
N2 Lu1 C1 28.65(12) . . ?
C51 Lu1 C1 95.23(15) . . ?
N4 Lu1 C1 132.44(13) . . ?
O2 Lu1 C55 127.33(14) . . ?
N1 Lu1 C55 119.94(14) . . ?
O1 Lu1 C55 73.74(13) . . ?
N2 Lu1 C55 121.32(13) . . ?
C51 Lu1 C55 29.47(15) . . ?
N4 Lu1 C55 52.12(14) . . ?
C1 Lu1 C55 124.64(14) . . ?
N2 C1 N1 114.5(4) . . ?
N2 C1 C2 124.1(4) . . ?
N1 C1 C2 121.4(4) . . ?
N2 C1 Lu1 58.3(2) . . ?
N1 C1 Lu1 56.3(2) . . ?
C2 C1 Lu1 177.2(3) . . ?
C3 C2 C1 116.0(4) . . ?
C3 C2 H2A 108.3 . . ?
C1 C2 H2A 108.3 . . ?
C3 C2 H2B 108.3 . . ?
C1 C2 H2B 108.3 . . ?
H2A C2 H2B 107.4 . . ?
C4 C3 C8 118.7(5) . . ?
C4 C3 C2 121.1(4) . . ?
C8 C3 C2 120.0(4) . . ?
C3 C4 C5 122.0(5) . . ?
C3 C4 H4 119.0 . . ?
C5 C4 H4 119.0 . . ?
C6 C5 C4 119.1(6) . . ?
C6 C5 H5 120.5 . . ?
C4 C5 H5 120.5 . . ?
C5 C6 C7 120.0(5) . . ?
C5 C6 H6 120.0 . . ?
C7 C6 H6 120.0 . . ?
C6 C7 C8 121.3(5) . . ?
C6 C7 H7 119.4 . . ?
C8 C7 H7 119.4 . . ?
C3 C8 C7 118.9(5) . . ?
C3 C8 N3 118.6(5) . . ?
C7 C8 N3 122.5(5) . . ?
N3 C9 H9A 109.5 . . ?
N3 C9 H9B 109.5 . . ?
H9A C9 H9B 109.5 . . ?
N3 C9 H9C 109.5 . . ?
H9A C9 H9C 109.5 . . ?
H9B C9 H9C 109.5 . . ?
N3 C10 H10A 109.5 . . ?
N3 C10 H10B 109.5 . . ?
H10A C10 H10B 109.5 . . ?
N3 C10 H10C 109.5 . . ?
H10A C10 H10C 109.5 . . ?
H10B C10 H10C 109.5 . . ?
C12 C11 C16 120.0(4) . . ?
C12 C11 N1 118.8(4) . . ?
C16 C11 N1 120.5(4) . . ?
C13 C12 C11 118.9(5) . . ?
C13 C12 C20 119.4(4) . . ?
C11 C12 C20 121.7(4) . . ?
C14 C13 C12 122.2(5) . . ?
C14 C13 H13 118.9 . . ?
C12 C13 H13 118.9 . . ?
C13 C14 C15 118.6(5) . . ?
C13 C14 H14 120.7 . . ?
C15 C14 H14 120.7 . . ?
C14 C15 C16 122.1(5) . . ?
C14 C15 H15 119.0 . . ?
C16 C15 H15 119.0 . . ?
C15 C16 C11 118.2(5) . . ?
C15 C16 C17 118.0(5) . . ?
C11 C16 C17 123.8(4) . . ?
C16 C17 C18 111.5(5) . . ?
C16 C17 C19 111.1(4) . . ?
C18 C17 C19 109.1(5) . . ?
C16 C17 H17 108.4 . . ?
C18 C17 H17 108.4 . . ?
C19 C17 H17 108.4 . . ?
C17 C18 H18A 109.5 . . ?
C17 C18 H18B 109.5 . . ?
H18A C18 H18B 109.5 . . ?
C17 C18 H18C 109.5 . . ?
H18A C18 H18C 109.5 . . ?
H18B C18 H18C 109.5 . . ?
C17 C19 H19A 109.5 . . ?
C17 C19 H19B 109.5 . . ?
H19A C19 H19B 109.5 . . ?
C17 C19 H19C 109.5 . . ?
H19A C19 H19C 109.5 . . ?
H19B C19 H19C 109.5 . . ?
C12 C20 C22 111.5(4) . . ?
C12 C20 C21 111.1(4) . . ?
C22 C20 C21 109.6(4) . . ?
C12 C20 H20 108.2 . . ?
C22 C20 H20 108.2 . . ?
C21 C20 H20 108.2 . . ?
C20 C21 H21A 109.5 . . ?
C20 C21 H21B 109.5 . . ?
H21A C21 H21B 109.5 . . ?
C20 C21 H21C 109.5 . . ?
H21A C21 H21C 109.5 . . ?
H21B C21 H21C 109.5 . . ?
C20 C22 H22A 109.5 . . ?
C20 C22 H22B 109.5 . . ?
H22A C22 H22B 109.5 . . ?
C20 C22 H22C 109.5 . . ?
H22A C22 H22C 109.5 . . ?
H22B C22 H22C 109.5 . . ?
C28 C23 C24 119.6(4) . . ?
C28 C23 N2 120.8(4) . . ?
C24 C23 N2 119.5(4) . . ?
C25 C24 C23 118.8(4) . . ?
C25 C24 C29 119.6(4) . . ?
C23 C24 C29 121.5(4) . . ?
C26 C25 C24 122.0(5) . . ?
C26 C25 H25 119.0 . . ?
C24 C25 H25 119.0 . . ?
C25 C26 C27 119.0(4) . . ?
C25 C26 H26 120.5 . . ?
C27 C26 H26 120.5 . . ?
C26 C27 C28 121.5(5) . . ?
C26 C27 H27 119.2 . . ?
C28 C27 H27 119.2 . . ?
C27 C28 C23 119.0(4) . . ?
C27 C28 C32 117.8(4) . . ?
C23 C28 C32 123.2(4) . . ?
C31 C29 C24 109.7(4) . . ?
C31 C29 C30 110.7(4) . . ?
C24 C29 C30 112.9(4) . . ?
C31 C29 H29 107.8 . . ?
C24 C29 H29 107.8 . . ?
C30 C29 H29 107.8 . . ?
C29 C30 H30A 109.5 . . ?
C29 C30 H30B 109.5 . . ?
H30A C30 H30B 109.5 . . ?
C29 C30 H30C 109.5 . . ?
H30A C30 H30C 109.5 . . ?
H30B C30 H30C 109.5 . . ?
C29 C31 H31A 109.5 . . ?
C29 C31 H31B 109.5 . . ?
H31A C31 H31B 109.5 . . ?
C29 C31 H31C 109.5 . . ?
H31A C31 H31C 109.5 . . ?
H31B C31 H31C 109.5 . . ?
C34 C32 C33 109.9(5) . . ?
C34 C32 C28 110.0(4) . . ?
C33 C32 C28 112.4(4) . . ?
C34 C32 H32 108.2 . . ?
C33 C32 H32 108.2 . . ?
C28 C32 H32 108.2 . . ?
C32 C33 H33A 109.5 . . ?
C32 C33 H33B 109.5 . . ?
H33A C33 H33B 109.5 . . ?
C32 C33 H33C 109.5 . . ?
H33A C33 H33C 109.5 . . ?
H33B C33 H33C 109.5 . . ?
C32 C34 H34A 109.5 . . ?
C32 C34 H34B 109.5 . . ?
H34A C34 H34B 109.5 . . ?
C32 C34 H34C 109.5 . . ?
H34A C34 H34C 109.5 . . ?
H34B C34 H34C 109.5 . . ?
O2 C35 C36 114.6(4) . . ?
O2 C35 H35A 108.6 . . ?
C36 C35 H35A 108.6 . . ?
O2 C35 H35B 108.6 . . ?
C36 C35 H35B 108.6 . . ?
H35A C35 H35B 107.6 . . ?
C37 C36 C35 114.7(4) . . ?
C37 C36 H36A 108.6 . . ?
C35 C36 H36A 108.6 . . ?
C37 C36 H36B 108.6 . . ?
C35 C36 H36B 108.6 . . ?
H36A C36 H36B 107.6 . . ?
C36 C37 C38 114.7(4) . . ?
C36 C37 H37A 108.6 . . ?
C38 C37 H37A 108.6 . . ?
C36 C37 H37B 108.6 . . ?
C38 C37 H37B 108.6 . . ?
H37A C37 H37B 107.6 . . ?
C37 C38 P1 114.2(4) . . ?
C37 C38 H38A 108.7 . . ?
P1 C38 H38A 108.7 . . ?
C37 C38 H38B 108.7 . . ?
P1 C38 H38B 108.7 . . ?
H38A C38 H38B 107.6 . . ?
C40 C39 C44 118.2(5) . . ?
C40 C39 P1 118.7(4) . . ?
C44 C39 P1 123.0(4) . . ?
C39 C40 C41 121.0(5) . . ?
C39 C40 H40 119.5 . . ?
C41 C40 H40 119.5 . . ?
C42 C41 C40 120.0(5) . . ?
C42 C41 H41 120.0 . . ?
C40 C41 H41 120.0 . . ?
C41 C42 C43 119.9(5) . . ?
C41 C42 H42 120.0 . . ?
C43 C42 H42 120.0 . . ?
C42 C43 C44 119.9(5) . . ?
C42 C43 H43 120.0 . . ?
C44 C43 H43 120.0 . . ?
C43 C44 C39 121.0(5) . . ?
C43 C44 H44 119.5 . . ?
C39 C44 H44 119.5 . . ?
C46 C45 C50 118.4(5) . . ?
C46 C45 P1 117.1(4) . . ?
C50 C45 P1 124.4(4) . . ?
C45 C46 C47 121.0(5) . . ?
C45 C46 H46 119.5 . . ?
C47 C46 H46 119.5 . . ?
C48 C47 C46 120.0(6) . . ?
C48 C47 H47 120.0 . . ?
C46 C47 H47 120.0 . . ?
C49 C48 C47 119.8(5) . . ?
C49 C48 H48 120.1 . . ?
C47 C48 H48 120.1 . . ?
C48 C49 C50 120.6(5) . . ?
C48 C49 H49 119.7 . . ?
C50 C49 H49 119.7 . . ?
C49 C50 C45 120.0(5) . . ?
C49 C50 H50 120.0 . . ?
C45 C50 H50 120.0 . . ?
C55 C51 Lu1 93.7(3) . . ?
C55 C51 H51A 113.0 . . ?
Lu1 C51 H51A 113.0 . . ?
C55 C51 H51B 113.0 . . ?
Lu1 C51 H51B 113.0 . . ?
H51A C51 H51B 110.4 . . ?
N4 C52 H52A 109.5 . . ?
N4 C52 H52B 109.5 . . ?
H52A C52 H52B 109.5 . . ?
N4 C52 H52C 109.5 . . ?
H52A C52 H52C 109.5 . . ?
H52B C52 H52C 109.5 . . ?
N4 C53 H53A 109.5 . . ?
N4 C53 H53B 109.5 . . ?
H53A C53 H53B 109.5 . . ?
N4 C53 H53C 109.5 . . ?
H53A C53 H53C 109.5 . . ?
H53B C53 H53C 109.5 . . ?
C59 C54 C55 121.4(5) . . ?
C59 C54 N4 122.2(5) . . ?
C55 C54 N4 116.3(4) . . ?
C54 C55 C56 116.2(5) . . ?
C54 C55 C51 121.7(5) . . ?
C56 C55 C51 121.7(5) . . ?
C54 C55 Lu1 78.3(3) . . ?
C56 C55 Lu1 135.2(4) . . ?
C51 C55 Lu1 56.9(3) . . ?
C57 C56 C55 122.1(6) . . ?
C57 C56 H56 119.0 . . ?
C55 C56 H56 119.0 . . ?
C56 C57 C58 120.1(5) . . ?
C56 C57 H57 119.9 . . ?
C58 C57 H57 119.9 . . ?
C59 C58 C57 119.7(5) . . ?
C59 C58 H58 120.2 . . ?
C57 C58 H58 120.2 . . ?
C58 C59 C54 120.4(6) . . ?
C58 C59 H59 119.8 . . ?
C54 C59 H59 119.8 . . ?
O1 C60 C61 105.1(5) . . ?
O1 C60 H60A 110.7 . . ?
C61 C60 H60A 110.7 . . ?
O1 C60 H60B 110.7 . . ?
C61 C60 H60B 110.7 . . ?
H60A C60 H60B 108.8 . . ?
C62 C61 C60 108.8(6) . . ?
C62 C61 H61A 109.9 . . ?
C60 C61 H61A 109.9 . . ?
C62 C61 H61B 109.9 . . ?
C60 C61 H61B 109.9 . . ?
H61A C61 H61B 108.3 . . ?
C61 C62 C63 105.1(6) . . ?
C61 C62 H62A 110.7 . . ?
C63 C62 H62A 110.7 . . ?
C61 C62 H62B 110.7 . . ?
C63 C62 H62B 110.7 . . ?
H62A C62 H62B 108.8 . . ?
O1 C63 C62 104.9(4) . . ?
O1 C63 H63A 110.8 . . ?
C62 C63 H63A 110.8 . . ?
O1 C63 H63B 110.8 . . ?
C62 C63 H63B 110.8 . . ?
H63A C63 H63B 108.8 . . ?
C1 N1 C11 124.8(4) . . ?
C1 N1 Lu1 94.8(3) . . ?
C11 N1 Lu1 140.0(3) . . ?
C1 N2 C23 121.5(4) . . ?
C1 N2 Lu1 93.0(3) . . ?
C23 N2 Lu1 144.9(3) . . ?
C8 N3 C10 114.4(5) . . ?
C8 N3 C9 113.0(5) . . ?
C10 N3 C9 111.9(5) . . ?
C54 N4 C52 112.6(4) . . ?
C54 N4 C53 113.5(4) . . ?
C52 N4 C53 107.9(4) . . ?
C54 N4 Lu1 93.5(3) . . ?
C52 N4 Lu1 118.6(3) . . ?
C53 N4 Lu1 110.3(3) . . ?
C63 O1 C60 108.9(4) . . ?
C63 O1 Lu1 121.7(3) . . ?
C60 O1 Lu1 128.3(3) . . ?
C35 O2 Lu1 165.0(3) . . ?
C39 P1 C45 99.2(2) . . ?
C39 P1 C38 104.1(2) . . ?
C45 P1 C38 102.0(2) . . ?

loop_
_geom_bond_atom_site_label_1
_geom_bond_atom_site_label_2
_geom_bond_distance
_geom_bond_site_symmetry_2
_geom_bond_publ_flag
Lu1 O2 2.044(3) . ?
Lu1 N1 2.299(4) . ?
Lu1 O1 2.316(3) . ?
Lu1 N2 2.347(3) . ?
Lu1 C51 2.476(5) . ?
Lu1 N4 2.535(4) . ?
Lu1 C1 2.755(4) . ?
Lu1 C55 2.951(5) . ?
C1 N2 1.323(6) . ?
C1 N1 1.338(5) . ?
C1 C2 1.512(6) . ?
C2 C3 1.501(7) . ?
C2 H2A 0.9900 . ?
C2 H2B 0.9900 . ?
C3 C4 1.385(7) . ?
C3 C8 1.401(7) . ?
C4 C5 1.391(7) . ?
C4 H4 0.9500 . ?
C5 C6 1.379(8) . ?
C5 H5 0.9500 . ?
C6 C7 1.380(9) . ?
C6 H6 0.9500 . ?
C7 C8 1.402(8) . ?
C7 H7 0.9500 . ?
C8 N3 1.428(7) . ?
C9 N3 1.454(7) . ?
C9 H9A 0.9800 . ?
C9 H9B 0.9800 . ?
C9 H9C 0.9800 . ?
C10 N3 1.452(7) . ?
C10 H10A 0.9800 . ?
C10 H10B 0.9800 . ?
C10 H10C 0.9800 . ?
C11 C12 1.404(7) . ?
C11 C16 1.413(7) . ?
C11 N1 1.426(6) . ?
C12 C13 1.388(7) . ?
C12 C20 1.521(7) . ?
C13 C14 1.371(8) . ?
C13 H13 0.9500 . ?
C14 C15 1.385(8) . ?
C14 H14 0.9500 . ?
C15 C16 1.393(7) . ?
C15 H15 0.9500 . ?
C16 C17 1.525(7) . ?
C17 C18 1.533(7) . ?
C17 C19 1.537(8) . ?
C17 H17 1.0000 . ?
C18 H18A 0.9800 . ?
C18 H18B 0.9800 . ?
C18 H18C 0.9800 . ?
C19 H19A 0.9800 . ?
C19 H19B 0.9800 . ?
C19 H19C 0.9800 . ?
C20 C22 1.525(7) . ?
C20 C21 1.534(7) . ?
C20 H20 1.0000 . ?
C21 H21A 0.9800 . ?
C21 H21B 0.9800 . ?
C21 H21C 0.9800 . ?
C22 H22A 0.9800 . ?
C22 H22B 0.9800 . ?
C22 H22C 0.9800 . ?
C23 C28 1.406(6) . ?
C23 C24 1.414(6) . ?
C23 N2 1.421(5) . ?
C24 C25 1.387(7) . ?
C24 C29 1.524(7) . ?
C25 C26 1.372(7) . ?
C25 H25 0.9500 . ?
C26 C27 1.386(7) . ?
C26 H26 0.9500 . ?
C27 C28 1.390(6) . ?
C27 H27 0.9500 . ?
C28 C32 1.527(7) . ?
C29 C31 1.522(7) . ?
C29 C30 1.537(7) . ?
C29 H29 1.0000 . ?
C30 H30A 0.9800 . ?
C30 H30B 0.9800 . ?
C30 H30C 0.9800 . ?
C31 H31A 0.9800 . ?
C31 H31B 0.9800 . ?
C31 H31C 0.9800 . ?
C32 C34 1.523(8) . ?
C32 C33 1.525(8) . ?
C32 H32 1.0000 . ?
C33 H33A 0.9800 . ?
C33 H33B 0.9800 . ?
C33 H33C 0.9800 . ?
C34 H34A 0.9800 . ?
C34 H34B 0.9800 . ?
C34 H34C 0.9800 . ?
C35 O2 1.382(6) . ?
C35 C36 1.516(7) . ?
C35 H35A 0.9900 . ?
C35 H35B 0.9900 . ?
C36 C37 1.513(7) . ?
C36 H36A 0.9900 . ?
C36 H36B 0.9900 . ?
C37 C38 1.529(7) . ?
C37 H37A 0.9900 . ?
C37 H37B 0.9900 . ?
C38 P1 1.846(5) . ?
C38 H38A 0.9900 . ?
C38 H38B 0.9900 . ?
C39 C40 1.382(7) . ?
C39 C44 1.389(7) . ?
C39 P1 1.840(5) . ?
C40 C41 1.395(8) . ?
C40 H40 0.9500 . ?
C41 C42 1.371(8) . ?
C41 H41 0.9500 . ?
C42 C43 1.380(8) . ?
C42 H42 0.9500 . ?
C43 C44 1.388(8) . ?
C43 H43 0.9500 . ?
C44 H44 0.9500 . ?
C45 C46 1.375(7) . ?
C45 C50 1.400(7) . ?
C45 P1 1.844(5) . ?
C46 C47 1.392(8) . ?
C46 H46 0.9500 . ?
C47 C48 1.378(8) . ?
C47 H47 0.9500 . ?
C48 C49 1.365(8) . ?
C48 H48 0.9500 . ?
C49 C50 1.395(7) . ?
C49 H49 0.9500 . ?
C50 H50 0.9500 . ?
C51 C55 1.455(7) . ?
C51 H51A 0.9900 . ?
C51 H51B 0.9900 . ?
C52 N4 1.480(7) . ?
C52 H52A 0.9800 . ?
C52 H52B 0.9800 . ?
C52 H52C 0.9800 . ?
C53 N4 1.482(7) . ?
C53 H53A 0.9800 . ?
C53 H53B 0.9800 . ?
C53 H53C 0.9800 . ?
C54 C59 1.393(7) . ?
C54 C55 1.413(7) . ?
C54 N4 1.458(6) . ?
C55 C56 1.414(7) . ?
C56 C57 1.382(8) . ?
C56 H56 0.9500 . ?
C57 C58 1.387(9) . ?
C57 H57 0.9500 . ?
C58 C59 1.381(8) . ?
C58 H58 0.9500 . ?
C59 H59 0.9500 . ?
C60 O1 1.449(6) . ?
C60 C61 1.477(9) . ?
C60 H60A 0.9900 . ?
C60 H60B 0.9900 . ?
C61 C62 1.437(10) . ?
C61 H61A 0.9900 . ?
C61 H61B 0.9900 . ?
C62 C63 1.482(8) . ?
C62 H62A 0.9900 . ?
C62 H62B 0.9900 . ?
C63 O1 1.447(6) . ?
C63 H63A 0.9900 . ?
C63 H63B 0.9900 . ?
